data_4347955
loop_
_publ_author_name
'Pedrick, Elizabeth A.'
'Schultz, Jason W.'
'Wu, Guang'
'Mirica, Liviu M.'
'Hayton, Trevor W.'

_publ_section_title
;
 Perturbation of the O-U-O Angle in Uranyl by Coordination to a
 12-Membered Macrocycle.
;
_journal_issue 11
_journal_name_full 'Inorganic chemistry'
_journal_page_first 5693
_journal_page_last 5701
_journal_paper_doi 10.1021/acs.inorgchem.6b00799
_journal_volume 55
_journal_year 2016
_chemical_formula_sum 'C16 H16 F6 N4 O8 S2 U'
_chemical_formula_weight 808.48
_space_group_IT_number 33
_space_group_name_Hall 'P 2c -2n'
_space_group_name_H-M_alt 'P n a 21'
_symmetry_cell_setting orthorhombic
_symmetry_space_group_name_H-M 'P n a 21'
_atom_sites_solution_hydrogens geom
_atom_sites_solution_primary direct
_atom_sites_solution_secondary difmap
_audit_creation_method SHELXL-97
_cell_angle_alpha 90.00
_cell_angle_beta 90.00
_cell_angle_gamma 90.00
_cell_formula_units_Z 4
_cell_length_a 11.7508(5)
_cell_length_b 18.8073(10)
_cell_length_c 10.7623(4)
_cell_measurement_reflns_used 3982
_cell_measurement_temperature 100(2)
_cell_measurement_theta_max 43.3
_cell_measurement_theta_min 31.0
_cell_volume 2378.48(18)
_computing_structure_refinement 'SHELXL-97 (Sheldrick, 2008)'
_computing_structure_solution 'SHELXS-97 (Sheldrick, 2008)'
_diffrn_ambient_temperature 100(2)
_diffrn_measured_fraction_theta_full 1.000
_diffrn_measured_fraction_theta_max 1.000
_diffrn_measurement_device_type 'Bruker Kappa Apex II'
_diffrn_measurement_method omega-scan
_diffrn_radiation_monochromator graphite
_diffrn_radiation_source 'fine-focus sealed tube'
_diffrn_radiation_type MoK\a
_diffrn_radiation_wavelength 0.71073
_diffrn_reflns_av_R_equivalents 0.0730
_diffrn_reflns_av_sigmaI/netI 0.0743
_diffrn_reflns_limit_h_max 11
_diffrn_reflns_limit_h_min -14
_diffrn_reflns_limit_k_max 23
_diffrn_reflns_limit_k_min -15
_diffrn_reflns_limit_l_max 13
_diffrn_reflns_limit_l_min -13
_diffrn_reflns_number 13794
_diffrn_reflns_theta_full 26.37
_diffrn_reflns_theta_max 26.37
_diffrn_reflns_theta_min 2.04
_exptl_absorpt_coefficient_mu 7.098
_exptl_absorpt_correction_T_max 0.701
_exptl_absorpt_correction_T_min 0.533
_exptl_absorpt_correction_type multi-scan
_exptl_absorpt_process_details SADABS
_exptl_crystal_colour orange
_exptl_crystal_density_diffrn 2.258
_exptl_crystal_density_method 'not measured'
_exptl_crystal_description block
_exptl_crystal_F_000 1528
_exptl_crystal_size_max 0.1
_exptl_crystal_size_mid 0.1
_exptl_crystal_size_min 0.05
_refine_diff_density_max 1.771
_refine_diff_density_min -2.114
_refine_diff_density_rms 0.170
_refine_ls_abs_structure_details 'Flack H D (1983), Acta Cryst. A39, 876-881'
_refine_ls_abs_structure_Flack 0.000(9)
_refine_ls_extinction_method none
_refine_ls_goodness_of_fit_ref 0.930
_refine_ls_hydrogen_treatment constr
_refine_ls_matrix_type full
_refine_ls_number_parameters 334
_refine_ls_number_reflns 4744
_refine_ls_number_restraints 1
_refine_ls_restrained_S_all 0.929
_refine_ls_R_factor_all 0.0452
_refine_ls_R_factor_gt 0.0341
_refine_ls_shift/su_max 0.001
_refine_ls_shift/su_mean 0.000
_refine_ls_structure_factor_coef Fsqd
_refine_ls_weighting_details 'calc w=1/[\s^2^(Fo^2^)+(0.0333P)^2^+0.0000P] where P=(Fo^2^+2Fc^2^)/3'
_refine_ls_weighting_scheme calc
_refine_ls_wR_factor_gt 0.0759
_refine_ls_wR_factor_ref 0.0786
_reflns_number_gt 3857
_reflns_number_total 4744
_reflns_threshold_expression >2sigma(I)
_cod_data_source_file ic6b00799_si_001.cif
_cod_data_source_block complex_3
_cod_original_sg_symbol_H-M Pna21
_cod_database_code 4347955

loop_
_symmetry_equiv_pos_as_xyz
'x, y, z'
'-x, -y, z+1/2'
'x+1/2, -y+1/2, z'
'-x+1/2, y+1/2, z+1/2'

loop_
_atom_site_label
_atom_site_type_symbol
_atom_site_fract_x
_atom_site_fract_y
_atom_site_fract_z
_atom_site_U_iso_or_equiv
_atom_site_adp_type
_atom_site_occupancy
_atom_site_symmetry_multiplicity
_atom_site_calc_flag
_atom_site_refinement_flags
U1 U 0.58293(2) 0.387289(13) 0.14975(4) 0.00944(8) Uani 1 1 d .
S002 S 0.2892(2) 0.44111(13) 0.0758(2) 0.0175(5) Uani 1 1 d .
S003 S 0.5467(2) 0.26008(12) 0.3977(2) 0.0166(5) Uani 1 1 d .
F2 F 0.6359(5) 0.2284(3) 0.6130(5) 0.0337(16) Uani 1 1 d .
N1 N 0.7537(6) 0.4759(4) 0.1153(5) 0.0119(16) Uani 1 1 d .
C14 C 0.6117(9) 0.2850(6) 0.5436(10) 0.027(3) Uani 1 1 d .
O2 O 0.5649(5) 0.3025(3) 0.0836(6) 0.0153(14) Uani 1 1 d .
C4 C 0.9468(6) 0.5060(4) 0.1434(14) 0.0166(17) Uani 1 1 d .
H4 H 1.0171 0.4970 0.1841 0.020 Uiso 1 1 calc R
F3 F 0.5412(6) 0.3250(3) 0.6109(5) 0.0444(18) Uani 1 1 d .
O7 O 0.2077(6) 0.4442(4) 0.1748(6) 0.036(2) Uani 1 1 d .
C6 C 0.8512(8) 0.4087(5) 0.2711(9) 0.016(2) Uani 1 1 d .
H6A H 0.9299 0.3927 0.2879 0.019 Uiso 1 1 calc R
H6B H 0.8197 0.4284 0.3492 0.019 Uiso 1 1 calc R
F1 F 0.7061(6) 0.3191(4) 0.5233(6) 0.0449(19) Uani 1 1 d .
C5 C 0.8530(7) 0.4664(4) 0.1726(8) 0.012(2) Uani 1 1 d .
C1 C 0.7468(8) 0.5263(4) 0.0262(8) 0.0132(19) Uani 1 1 d .
C7 C 0.8407(7) 0.3001(4) 0.1412(14) 0.0148(18) Uani 1 1 d .
H7A H 0.8097 0.2513 0.1476 0.018 Uiso 1 1 calc R
H7B H 0.9223 0.2982 0.1637 0.018 Uiso 1 1 calc R
O5 O 0.6342(7) 0.2198(4) 0.3362(6) 0.0313(18) Uani 1 1 d .
O8 O 0.3242(5) 0.5073(3) 0.0217(6) 0.0221(16) Uani 1 1 d .
C11 C 0.8038(8) 0.3765(5) -0.2280(8) 0.0135(19) Uani 1 1 d .
H11 H 0.7934 0.3960 -0.3086 0.016 Uiso 1 1 calc R
N4 N 0.5721(6) 0.4654(4) -0.0470(7) 0.0115(15) Uani 1 1 d .
H4A H 0.5192 0.4504 0.0046 0.014 Uiso 1 1 calc R
C13 C 0.6112(7) 0.4232(5) -0.1588(8) 0.014(2) Uani 1 1 d .
H13A H 0.5528 0.3871 -0.1797 0.017 Uiso 1 1 calc R
H13B H 0.6192 0.4555 -0.2308 0.017 Uiso 1 1 calc R
N3 N 0.7379(6) 0.3616(4) -0.0202(6) 0.0109(15) Uani 1 1 d .
F6 F 0.1882(6) 0.3292(3) -0.0171(7) 0.0475(19) Uani 1 1 d .
C15 C 0.2175(9) 0.3932(6) -0.0485(10) 0.031(3) Uani 1 1 d .
C8 C 0.8297(8) 0.3254(5) 0.0075(8) 0.0132(19) Uani 1 1 d .
F4 F 0.2887(7) 0.3885(4) -0.1467(6) 0.055(2) Uani 1 1 d .
C12 C 0.7225(7) 0.3867(5) -0.1354(7) 0.0129(18) Uani 1 1 d .
O6 O 0.4445(6) 0.2232(4) 0.4277(7) 0.035(2) Uani 1 1 d .
C10 C 0.8991(7) 0.3376(5) -0.1999(8) 0.018(2) Uani 1 1 d .
H10 H 0.9551 0.3291 -0.2618 0.021 Uiso 1 1 calc R
C2 C 0.8378(8) 0.5682(5) -0.0062(9) 0.017(2) Uani 1 1 d .
H2 H 0.8311 0.6030 -0.0698 0.020 Uiso 1 1 calc R
O4 O 0.3840(5) 0.3930(4) 0.1016(6) 0.0245(16) Uani 1 1 d .
O3 O 0.5287(5) 0.3300(3) 0.3410(6) 0.0182(14) Uani 1 1 d .
N2 N 0.7806(6) 0.3464(4) 0.2307(7) 0.0138(17) Uani 1 1 d .
H2A H 0.7110 0.3383 0.2574 0.017 Uiso 1 1 calc R
F5 F 0.1272(6) 0.4301(4) -0.0846(7) 0.0456(18) Uani 1 1 d .
O1 O 0.5625(5) 0.4659(3) 0.2392(6) 0.0112(13) Uani 1 1 d .
C9 C 0.9135(8) 0.3107(5) -0.0813(8) 0.017(2) Uani 1 1 d .
H9 H 0.9784 0.2829 -0.0608 0.020 Uiso 1 1 calc R
C3 C 0.9396(8) 0.5583(5) 0.0562(8) 0.018(2) Uani 1 1 d .
H3 H 1.0035 0.5876 0.0385 0.021 Uiso 1 1 calc R
C16 C 0.6307(7) 0.5339(4) -0.0325(9) 0.0140(19) Uani 1 1 d .
H16A H 0.5835 0.5657 0.0195 0.017 Uiso 1 1 calc R
H16B H 0.6391 0.5564 -0.1152 0.017 Uiso 1 1 calc R

loop_
_atom_site_aniso_label
_atom_site_aniso_U_11
_atom_site_aniso_U_22
_atom_site_aniso_U_33
_atom_site_aniso_U_23
_atom_site_aniso_U_13
_atom_site_aniso_U_12
U1 0.00900(13) 0.01192(12) 0.00741(12) -0.0002(3) -0.0003(3) 0.00054(12)
S002 0.0101(12) 0.0256(13) 0.0169(12) 0.0012(10) -0.0031(10) 0.0017(10)
S003 0.0246(13) 0.0154(11) 0.0099(10) 0.0007(9) -0.0010(10) -0.0035(10)
F2 0.050(4) 0.032(3) 0.019(3) 0.008(2) -0.017(3) 0.000(3)
N1 0.016(4) 0.014(3) 0.006(4) -0.001(3) 0.002(3) 0.002(3)
C14 0.031(7) 0.026(6) 0.025(6) 0.007(5) -0.010(5) -0.010(5)
O2 0.012(3) 0.015(3) 0.018(3) 0.000(3) 0.002(3) -0.005(3)
C4 0.013(4) 0.024(4) 0.013(4) 0.000(7) -0.005(7) 0.002(3)
F3 0.074(5) 0.043(4) 0.016(3) -0.012(3) -0.002(3) 0.020(4)
O7 0.027(4) 0.067(5) 0.015(5) 0.000(4) 0.009(3) 0.011(4)
C6 0.017(5) 0.015(5) 0.015(5) -0.002(4) -0.002(4) -0.002(4)
F1 0.044(4) 0.058(5) 0.033(4) 0.006(3) -0.018(3) -0.026(4)
C5 0.017(5) 0.013(4) 0.006(6) -0.005(4) -0.002(4) 0.005(3)
C1 0.016(5) 0.012(4) 0.012(4) -0.006(3) 0.000(4) 0.004(4)
C7 0.018(4) 0.013(3) 0.013(5) 0.000(6) -0.007(6) 0.006(3)
O5 0.052(5) 0.025(4) 0.017(4) 0.007(3) 0.007(4) 0.011(4)
O8 0.016(4) 0.017(3) 0.034(4) -0.003(3) 0.002(3) -0.001(3)
C11 0.014(5) 0.019(5) 0.007(4) 0.003(4) -0.004(4) -0.004(4)
N4 0.010(4) 0.014(4) 0.011(4) 0.000(3) 0.000(3) 0.003(3)
C13 0.016(5) 0.019(5) 0.009(4) 0.002(4) 0.003(4) 0.002(4)
N3 0.008(4) 0.018(4) 0.007(3) 0.004(3) 0.004(3) 0.002(3)
F6 0.048(4) 0.028(4) 0.066(5) 0.017(4) -0.036(4) -0.020(3)
C15 0.030(6) 0.036(6) 0.028(6) -0.001(5) -0.010(5) -0.020(5)
C8 0.023(5) 0.012(5) 0.004(4) -0.001(4) 0.001(4) 0.001(4)
F4 0.077(6) 0.063(5) 0.025(3) -0.017(4) -0.007(4) -0.014(4)
C12 0.016(5) 0.014(4) 0.009(4) -0.003(4) -0.004(3) -0.006(4)
O6 0.040(5) 0.042(5) 0.022(4) 0.008(4) -0.012(4) -0.022(4)
C10 0.014(5) 0.024(5) 0.014(4) 0.001(4) 0.006(4) 0.002(4)
C2 0.022(5) 0.015(5) 0.013(5) -0.005(4) -0.001(4) 0.001(4)
O4 0.011(3) 0.034(4) 0.029(3) 0.003(3) -0.004(3) -0.002(3)
O3 0.025(4) 0.018(3) 0.011(3) 0.005(3) 0.007(3) -0.002(3)
N2 0.008(4) 0.020(4) 0.012(4) -0.001(3) 0.000(3) -0.003(3)
F5 0.036(4) 0.046(4) 0.055(4) 0.017(4) -0.037(3) -0.006(3)
O1 0.008(3) 0.010(3) 0.015(3) -0.001(2) 0.006(3) 0.001(2)
C9 0.012(5) 0.026(5) 0.013(5) -0.004(4) -0.006(4) 0.007(4)
C3 0.019(5) 0.022(5) 0.013(4) -0.002(4) 0.008(4) -0.008(4)
C16 0.015(5) 0.012(4) 0.015(5) 0.000(4) -0.002(4) 0.009(4)

loop_
_atom_type_symbol
_atom_type_description
_atom_type_scat_dispersion_real
_atom_type_scat_dispersion_imag
_atom_type_scat_source
C C 0.0033 0.0016 'International Tables Vol C Tables 4.2.6.8 and 6.1.1.4'
N N 0.0061 0.0033 'International Tables Vol C Tables 4.2.6.8 and 6.1.1.4'
O O 0.0106 0.0060 'International Tables Vol C Tables 4.2.6.8 and 6.1.1.4'
S S 0.1246 0.1234 'International Tables Vol C Tables 4.2.6.8 and 6.1.1.4'
U U -9.6767 9.6646 'International Tables Vol C Tables 4.2.6.8 and 6.1.1.4'
F F 0.0171 0.0103 'International Tables Vol C Tables 4.2.6.8 and 6.1.1.4'
H H 0.0000 0.0000 'International Tables Vol C Tables 4.2.6.8 and 6.1.1.4'

loop_
_geom_angle_atom_site_label_1
_geom_angle_atom_site_label_2
_geom_angle_atom_site_label_3
_geom_angle
O2 U1 O1 162.8(3)
O2 U1 O4 80.6(2)
O1 U1 O4 87.0(3)
O2 U1 O3 84.8(3)
O1 U1 O3 82.8(2)
O4 U1 O3 86.9(2)
O2 U1 N4 100.2(3)
O1 U1 N4 87.9(2)
O4 U1 N4 75.5(2)
O3 U1 N4 160.5(2)
O2 U1 N2 88.6(2)
O1 U1 N2 100.7(2)
O4 U1 N2 163.3(2)
O3 U1 N2 79.5(2)
N4 U1 N2 119.2(2)
O2 U1 N3 68.5(3)
O1 U1 N3 128.5(2)
O4 U1 N3 122.3(2)
O3 U1 N3 134.1(2)
N4 U1 N3 64.4(2)
N2 U1 N3 63.8(2)
O2 U1 N1 127.5(2)
O1 U1 N1 69.7(2)
O4 U1 N1 133.2(2)
O3 U1 N1 127.2(2)
N4 U1 N1 64.0(2)
N2 U1 N1 63.5(2)
N3 U1 N1 59.4(2)
O7 S002 O8 117.2(5)
O7 S002 O4 113.2(4)
O8 S002 O4 113.4(4)
O7 S002 C15 104.9(5)
O8 S002 C15 105.3(5)
O4 S002 C15 100.7(5)
O6 S003 O5 116.8(5)
O6 S003 O3 114.2(4)
O5 S003 O3 112.6(4)
O6 S003 C14 106.6(5)
O5 S003 C14 103.5(5)
O3 S003 C14 101.0(4)
C5 N1 C1 118.4(7)
C5 N1 U1 121.1(5)
C1 N1 U1 119.9(6)
F1 C14 F2 107.9(9)
F1 C14 F3 110.1(9)
F2 C14 F3 106.3(8)
F1 C14 S003 110.0(7)
F2 C14 S003 111.7(7)
F3 C14 S003 110.8(7)
C3 C4 C5 120.2(9)
C3 C4 H4 119.9
C5 C4 H4 119.9
N2 C6 C5 111.3(7)
N2 C6 H6A 109.4
C5 C6 H6A 109.4
N2 C6 H6B 109.4
C5 C6 H6B 109.4
H6A C6 H6B 108.0
N1 C5 C4 121.7(8)
N1 C5 C6 114.1(7)
C4 C5 C6 124.2(8)
N1 C1 C2 122.4(8)
N1 C1 C16 114.7(8)
C2 C1 C16 122.9(8)
N2 C7 C8 113.1(7)
N2 C7 H7A 109.0
C8 C7 H7A 109.0
N2 C7 H7B 109.0
C8 C7 H7B 109.0
H7A C7 H7B 107.8
C10 C11 C12 118.3(8)
C10 C11 H11 120.8
C12 C11 H11 120.8
C16 N4 C13 113.7(7)
C16 N4 U1 112.9(5)
C13 N4 U1 109.8(5)
C16 N4 H4A 123.1
C13 N4 H4A 123.1
U1 N4 H4A 48.3
C12 C13 N4 111.8(7)
C12 C13 H13A 109.3
N4 C13 H13A 109.3
C12 C13 H13B 109.3
N4 C13 H13B 109.3
H13A C13 H13B 107.9
C8 N3 C12 120.4(8)
C8 N3 U1 120.5(5)
C12 N3 U1 119.1(6)
F6 C15 F5 110.5(8)
F6 C15 F4 107.9(10)
F5 C15 F4 107.5(9)
F6 C15 S002 113.0(8)
F5 C15 S002 109.1(8)
F4 C15 S002 108.7(7)
N3 C8 C9 121.7(8)
N3 C8 C7 116.6(8)
C9 C8 C7 121.7(8)
N3 C12 C11 121.5(8)
N3 C12 C13 115.8(7)
C11 C12 C13 122.7(8)
C11 C10 C9 119.9(8)
C11 C10 H10 120.0
C9 C10 H10 120.0
C1 C2 C3 118.2(9)
C1 C2 H2 120.9
C3 C2 H2 120.9
S002 O4 U1 144.3(4)
S003 O3 U1 136.0(4)
C7 N2 C6 112.7(7)
C7 N2 U1 112.5(6)
C6 N2 U1 111.1(5)
C7 N2 H2A 123.7
C6 N2 H2A 123.7
U1 N2 H2A 47.9
C10 C9 C8 118.1(8)
C10 C9 H9 120.9
C8 C9 H9 120.9
C4 C3 C2 119.0(8)
C4 C3 H3 120.5
C2 C3 H3 120.5
N4 C16 C1 112.7(7)
N4 C16 H16A 109.1
C1 C16 H16A 109.1
N4 C16 H16B 109.1
C1 C16 H16B 109.1
H16A C16 H16B 107.8

loop_
_geom_bond_atom_site_label_1
_geom_bond_atom_site_label_2
_geom_bond_distance
U1 O2 1.759(6)
U1 O1 1.781(6)
U1 O4 2.397(6)
U1 O3 2.409(6)
U1 N4 2.580(7)
U1 N2 2.597(7)
U1 N3 2.626(7)
U1 N1 2.635(7)
S002 O7 1.434(7)
S002 O8 1.435(7)
S002 O4 1.461(7)
S002 C15 1.820(10)
S003 O6 1.424(8)
S003 O5 1.439(8)
S003 O3 1.466(7)
S003 C14 1.808(10)
F2 C14 1.331(11)
N1 C5 1.332(11)
N1 C1 1.350(10)
C14 F1 1.300(12)
C14 F3 1.333(13)
C4 C3 1.362(14)
C4 C5 1.367(12)
C4 H4 0.9500
C6 N2 1.501(11)
C6 C5 1.516(12)
C6 H6A 0.9900
C6 H6B 0.9900
C1 C2 1.373(13)
C1 C16 1.510(12)
C7 N2 1.478(13)
C7 C8 1.520(16)
C7 H7A 0.9900
C7 H7B 0.9900
C11 C10 1.371(12)
C11 C12 1.394(12)
C11 H11 0.9500
N4 C16 1.469(11)
N4 C13 1.513(11)
N4 H4A 0.8800
C13 C12 1.499(12)
C13 H13A 0.9900
C13 H13B 0.9900
N3 C8 1.311(11)
N3 C12 1.338(11)
F6 C15 1.297(12)
C15 F5 1.326(13)
C15 F4 1.351(13)
C8 C9 1.400(13)
C10 C9 1.383(12)
C10 H10 0.9500
C2 C3 1.384(13)
C2 H2 0.9500
N2 H2A 0.8800
C9 H9 0.9500
C3 H3 0.9500
C16 H16A 0.9900
C16 H16B 0.9900
